data_4300566
_journal_name_full 'Inorganic Chemistry'
_journal_paper_doi 10.1021/ic0515498
_journal_year 2006
_chemical_formula_moiety 'C20 N4 Rh, Cl O4, 2(C2 N)'
_chemical_formula_structural '2(C10 N2) Rh, Cl O4, 2(C2 N)'
_chemical_formula_sum 'C24 H22 Cl N6 O4 Rh'
_chemical_formula_weight 596.83
_space_group_IT_number 14
_symmetry_cell_setting monoclinic
_symmetry_space_group_name_Hall '-P 2yab'
_symmetry_space_group_name_H-M 'P 1 21/a 1'
_cell_angle_alpha 90.00(2)
_cell_angle_beta 115.82(2)
_cell_angle_gamma 90.00(3)
_cell_formula_units_Z 8
_cell_length_a 24.929(2)
_cell_length_b 7.279(2)
_cell_length_c 28.863(2)
_cell_measurement_temperature 153(2)
_cell_volume 4714.6(14)
_diffrn_ambient_temperature 153(2)
_exptl_crystal_density_diffrn 1.682
_refine_ls_R_factor_obs 0.1566
_refine_ls_wR_factor_obs 0.4335
_cod_depositor_comments
;
The following automatic conversions were performed:
'_symmetry_cell_setting' value 'Monoclinic' changed to 'monoclinic'
according to '/home/saulius/struct/CIF-dictionaries/cif_core.dic'
dictionary named 'cif_core.dic' version 2.4.1 from 2010-06-29.

Automatic conversion script
Id: cif_fix_enum 1527 2010-12-29 10:47:43Z saulius 
;
_cod_original_sg_symbol_H-M 'P 21/a'
_cod_database_code 4300566

loop_
_symmetry_equiv_pos_as_xyz
'x, y, z'
'x+1/2, -y+1/2, z'
'-x, -y, -z'
'-x-1/2, y-1/2, -z'

loop_
_atom_site_aniso_label
_atom_site_aniso_U_11
_atom_site_aniso_U_22
_atom_site_aniso_U_33
_atom_site_aniso_U_23
_atom_site_aniso_U_13
_atom_site_aniso_U_12
Rh1 0.0339(11) 0.024(2) 0.0419(12) 0.0000(11) 0.0194(9) -0.0010(10)
Rh2 0.0366(12) 0.060(2) 0.0342(12) -0.0013(14) 0.0160(10) 0.0026(13)
Cl1 0.034(4) 0.100(8) 0.043(4) -0.007(5) 0.017(3) -0.003(4)
O11 0.065(14) 0.068(18) 0.092(19) 0.035(15) 0.051(14) 0.021(12)
O12 0.069(15) 0.104(21) 0.086(18) -0.058(15) 0.051(13) -0.048(14)
O13 0.223(34) 0.031(18) 0.102(21) -0.019(14) 0.109(23) -0.037(18)
O14 0.049(13) 0.143(25) 0.060(16) 0.000(15) 0.015(12) 0.028(14)
Cl2 0.041(4) 0.051(6) 0.040(4) -0.003(4) 0.018(3) -0.004(4)
O21 0.100(18) 0.002(15) 0.094(19) -0.004(13) 0.015(15) -0.008(12)
O22 0.092(18) 0.040(19) 0.102(21) 0.016(16) 0.024(16) 0.027(14)
O23 0.024(9) 0.089(19) 0.098(19) -0.011(14) 0.025(11) -0.002(10)
O24 0.116(22) 0.125(23) 0.058(15) 0.001(14) 0.065(16) -0.013(17)

loop_
_atom_site_label
_atom_site_type_symbol
_atom_site_fract_x
_atom_site_fract_y
_atom_site_fract_z
_atom_site_U_iso_or_equiv
_atom_site_thermal_displace_type
_atom_site_occupancy
_atom_site_calc_flag
_atom_site_refinement_flags
_atom_site_disorder_group
Rh1 Rh 0.25054(8) 0.2097(3) -0.00047(8) 0.0320(8) Uani 1 d . .
N111 N 0.1827(11) 0.1659(37) -0.0681(10) 0.060(7) Uiso 1 d . .
C112 C 0.1260(21) 0.1738(63) -0.0729(18) 0.098(13) Uiso 1 d . .
C113 C 0.0761(12) 0.1282(41) -0.1131(11) 0.044(7) Uiso 1 d . .
C114 C 0.0784(14) 0.0502(46) -0.1582(13) 0.058(9) Uiso 1 d . .
C115 C 0.1339(15) 0.0421(46) -0.1563(13) 0.060(9) Uiso 1 d . .
C116 C 0.1821(11) 0.1034(39) -0.1132(10) 0.041(7) Uiso 1 d . .
N121 N 0.1811(8) 0.2492(28) 0.0172(8) 0.032(5) Uiso 1 d . .
C122 C 0.1251(11) 0.2410(37) -0.0236(10) 0.035(6) Uiso 1 d . .
C123 C 0.0729(13) 0.2843(44) -0.0190(12) 0.054(8) Uiso 1 d . .
C124 C 0.0779(14) 0.3605(47) 0.0278(12) 0.060(9) Uiso 1 d . .
C125 C 0.1348(12) 0.3598(40) 0.0693(11) 0.043(7) Uiso 1 d . .
C126 C 0.1817(20) 0.2884(60) 0.0608(18) 0.096(13) Uiso 1 d . .
N131 N 0.3196(8) 0.2632(27) -0.0179(7) 0.027(4) Uiso 1 d . .
C132 C 0.3749(10) 0.2472(34) 0.0219(9) 0.026(5) Uiso 1 d . .
C133 C 0.4269(11) 0.2940(39) 0.0162(10) 0.041(7) Uiso 1 d . .
C134 C 0.4213(12) 0.3734(42) -0.0298(11) 0.048(7) Uiso 1 d . .
C135 C 0.3644(12) 0.3785(40) -0.0704(10) 0.042(7) Uiso 1 d . .
C136 C 0.3178(19) 0.3014(58) -0.0620(17) 0.090(12) Uiso 1 d . .
N141 N 0.3196(10) 0.1709(32) 0.0682(9) 0.045(6) Uiso 1 d . .
C142 C 0.3750(18) 0.1721(57) 0.0702(16) 0.085(11) Uiso 1 d . .
C143 C 0.4256(12) 0.1240(41) 0.1098(11) 0.044(7) Uiso 1 d . .
C144 C 0.4228(13) 0.0393(41) 0.1532(12) 0.045(7) Uiso 1 d . .
C145 C 0.3702(14) 0.0381(43) 0.1565(12) 0.052(8) Uiso 1 d . .
C146 C 0.3200(11) 0.1084(39) 0.1134(10) 0.040(7) Uiso 1 d . .
Rh2 Rh 0.24944(9) 0.2549(3) 0.49949(8) 0.0433(9) Uani 1 d . .
N211 N 0.1621(8) 0.2346(27) 0.4805(7) 0.026(4) Uiso 1 d . .
C212 C 0.1451(10) 0.2368(33) 0.5208(9) 0.026(5) Uiso 1 d . .
C213 C 0.0890(14) 0.2029(48) 0.5128(13) 0.063(9) Uiso 1 d . .
C214 C 0.0490(13) 0.1198(44) 0.4680(12) 0.052(8) Uiso 1 d . .
C215 C 0.0659(15) 0.1104(48) 0.4264(13) 0.064(9) Uiso 1 d . .
C216 C 0.1221(16) 0.1573(52) 0.4376(14) 0.070(10) Uiso 1 d . .
N221 N 0.2487(17) 0.2952(49) 0.5688(14) 0.104(11) Uiso 1 d . .
C222 C 0.1930(17) 0.2978(53) 0.5699(15) 0.076(10) Uiso 1 d . .
C223 C 0.1833(14) 0.3720(46) 0.6111(13) 0.058(8) Uiso 1 d . .
C224 C 0.2301(17) 0.4248(54) 0.6536(15) 0.077(11) Uiso 1 d . .
C225 C 0.2866(16) 0.4555(49) 0.6557(14) 0.068(10) Uiso 1 d . .
C226 C 0.2942(12) 0.3673(43) 0.6142(11) 0.048(7) Uiso 1 d . .
N231 N 0.3366(9) 0.2462(29) 0.5173(8) 0.032(5) Uiso 1 d . .
C232 C 0.3517(10) 0.2421(33) 0.4765(9) 0.026(5) Uiso 1 d . .
C233 C 0.4079(15) 0.2078(48) 0.4834(13) 0.065(9) Uiso 1 d . .
C234 C 0.4532(13) 0.1274(46) 0.5279(12) 0.056(8) Uiso 1 d . .
C235 C 0.4353(13) 0.1242(44) 0.5724(12) 0.054(8) Uiso 1 d . .
C236 C 0.3767(16) 0.1742(52) 0.5616(14) 0.072(10) Uiso 1 d . .
N241 N 0.2512(15) 0.3043(46) 0.4317(13) 0.091(10) Uiso 1 d . .
C242 C 0.3032(19) 0.2930(57) 0.4275(17) 0.088(12) Uiso 1 d . .
C243 C 0.3093(16) 0.3574(51) 0.3825(14) 0.069(10) Uiso 1 d . .
C244 C 0.2663(19) 0.4236(58) 0.3445(17) 0.086(12) Uiso 1 d . .
C245 C 0.2098(18) 0.4588(56) 0.3432(16) 0.085(12) Uiso 1 d . .
C246 C 0.2066(14) 0.3756(46) 0.3877(13) 0.058(8) Uiso 1 d . .
Cl1 Cl 0.2553(3) 0.2247(15) 0.2130(3) 0.059(3) Uani 1 d . .
O11 O 0.2469(9) 0.0740(33) 0.1801(10) 0.069(7) Uani 1 d . .
O12 O 0.2111(10) 0.2242(34) 0.2312(9) 0.080(8) Uani 1 d . .
O13 O 0.2552(14) 0.3840(32) 0.1858(10) 0.105(10) Uani 1 d . .
O14 O 0.3098(9) 0.2012(39) 0.2572(9) 0.087(8) Uani 1 d . .
Cl2 Cl 0.4572(3) 0.2373(12) 0.7132(3) 0.043(2) Uani 1 d . .
O21 O 0.4272(10) 0.0881(27) 0.6793(9) 0.075(7) Uani 1 d . .
O22 O 0.4366(11) 0.3913(33) 0.6859(10) 0.085(8) Uani 1 d . .
O23 O 0.5188(8) 0.2049(31) 0.7299(9) 0.071(7) Uani 1 d . .
O24 O 0.4471(11) 0.2550(37) 0.7577(9) 0.090(8) Uani 1 d . .
C3A C 0.0802(15) 0.2257(49) 0.2222(14) 0.069(9) Uiso 1 d . .
C2A C 0.0658(17) 0.1372(56) 0.1706(17) 0.083(12) Uiso 1 d . .
N1A N 0.0520(13) 0.1057(42) 0.1299(12) 0.077(9) Uiso 1 d . .
C3B C 0.1577(14) 0.7118(46) 0.2054(12) 0.062(9) Uiso 1 d . .
C2B C 0.1033(16) 0.6408(50) 0.1619(14) 0.070(10) Uiso 1 d . .
N1B N 0.0555(13) 0.6065(41) 0.1293(11) 0.071(8) Uiso 1 d . .
C3C C 0.4544(13) 0.2466(44) 0.2962(12) 0.055(8) Uiso 1 d . .
C2C C 0.4403(19) 0.1536(62) 0.3382(18) 0.098(13) Uiso 1 d . .
N1C N 0.4316(13) 0.1064(44) 0.3699(12) 0.079(9) Uiso 1 d . .
C3D C 0.1415(13) 0.2354(43) 0.7232(12) 0.053(8) Uiso 1 d . .
C2D C 0.1048(13) 0.1425(42) 0.6716(12) 0.048(7) Uiso 1 d . .
N1D N 0.0711(14) 0.1129(46) 0.6302(13) 0.086(9) Uiso 1 d . .

loop_
_geom_bond_atom_site_label_1
_geom_bond_atom_site_label_2
_geom_bond_distance
_geom_bond_site_symmetry_2
_geom_bond_publ_flag
Rh1 N111 1.97(3) . ?
Rh1 N141 2.00(2) . ?
Rh1 N121 2.03(2) . ?
Rh1 N131 2.03(2) . ?
N111 C112 1.36(5) . ?
N111 C116 1.37(3) . ?
C112 C113 1.32(5) . ?
C112 C122 1.52(5) . ?
C113 C114 1.45(4) . ?
C114 C115 1.36(4) . ?
C115 C116 1.37(4) . ?
N121 C126 1.28(5) . ?
N121 C122 1.38(3) . ?
C122 C123 1.40(4) . ?
C123 C124 1.41(4) . ?
C124 C125 1.40(4) . ?
C125 C126 1.40(5) . ?
N131 C136 1.29(4) . ?
N131 C132 1.36(3) . ?
C132 C133 1.42(3) . ?
C132 C142 1.50(4) . ?
C133 C134 1.40(4) . ?
C134 C135 1.39(4) . ?
C135 C136 1.40(5) . ?
N141 C142 1.36(4) . ?
N141 C146 1.38(3) . ?
C142 C143 1.33(4) . ?
C143 C144 1.43(4) . ?
C144 C145 1.35(4) . ?
C145 C146 1.42(4) . ?
Rh2 N231 2.00(2) . ?
Rh2 N211 2.01(2) . ?
Rh2 N241 2.01(3) . ?
Rh2 N221 2.03(4) . ?
N211 C216 1.33(4) . ?
N211 C212 1.40(3) . ?
C212 C213 1.34(4) . ?
C212 C222 1.47(4) . ?
C213 C214 1.38(4) . ?
C214 C215 1.44(4) . ?
C215 C216 1.34(4) . ?
N221 C222 1.40(5) . ?
N221 C226 1.41(4) . ?
C222 C223 1.42(5) . ?
C223 C224 1.33(4) . ?
C224 C225 1.40(4) . ?
C225 C226 1.44(4) . ?
N231 C236 1.34(4) . ?
N231 C232 1.38(3) . ?
C232 C233 1.35(4) . ?
C232 C242 1.45(5) . ?
C233 C234 1.42(4) . ?
C234 C235 1.53(4) . ?
C235 C236 1.40(4) . ?
N241 C242 1.36(5) . ?
N241 C246 1.38(4) . ?
C242 C243 1.45(5) . ?
C243 C244 1.25(5) . ?
C244 C245 1.42(5) . ?
C245 C246 1.46(5) . ?
Cl1 O13 1.40(2) . ?
Cl1 O11 1.41(3) . ?
Cl1 O12 1.41(2) . ?
Cl1 O14 1.41(2) . ?
Cl2 O22 1.34(2) . ?
Cl2 O23 1.42(2) . ?
Cl2 O24 1.42(2) . ?
Cl2 O21 1.44(2) . ?
C3A C2A 1.52(5) . ?
C2A N1A 1.10(4) . ?
C3B C2B 1.48(4) . ?
C2B N1B 1.18(4) . ?
C3C C2C 1.56(5) . ?
C2C N1C 1.08(5) . ?
C3D C2D 1.52(4) . ?
C2D N1D 1.14(4) . ?
